data_7128694
loop_
_publ_author_name
'Gong, Lingzhen'
'Zhao, He'
'Yang, Jian'
'Jiang, Huanfeng'
'Zhang, Min'

_publ_section_title
;
 Selective construction of fused heterocycles by an iridium-catalyzed
 reductive three-component annulation reaction.
;
_journal_issue 67
_journal_name_full 'Chemical communications (Cambridge, England)'
_journal_page_first 8292
_journal_page_last 8295
_journal_paper_doi 10.1039/d1cc03332h
_journal_volume 57
_journal_year 2021
_chemical_formula_moiety 'C27 H23 N O4'
_chemical_formula_sum 'C27 H23 N O4'
_chemical_formula_weight 425.46
_space_group_crystal_system monoclinic
_space_group_IT_number 14
_space_group_name_Hall '-P 2ybc'
_space_group_name_H-M_alt 'P 1 21/c 1'
_atom_sites_solution_hydrogens geom
_audit_creation_method SHELXL-2014/7
_audit_update_record
;
2021-01-23 deposited with the CCDC.	2021-07-20 downloaded from the CCDC.
;
_cell_angle_alpha 90
_cell_angle_beta 94.680(7)
_cell_angle_gamma 90
_cell_formula_units_Z 4
_cell_length_a 6.2206(6)
_cell_length_b 18.2032(13)
_cell_length_c 18.9733(15)
_cell_measurement_reflns_used 4919
_cell_measurement_temperature 293(2)
_cell_measurement_theta_max 29.383
_cell_measurement_theta_min 2.154
_cell_volume 2141.3(3)
_computing_structure_refinement 'SHELXL-2014/7 (Sheldrick, 2014)'
_diffrn_ambient_temperature 293(2)
_diffrn_measured_fraction_theta_full 0.999
_diffrn_measured_fraction_theta_max 0.831
_diffrn_measurement_device_type 'Xcalibur, Eos, Gemini'
_diffrn_measurement_method '\w scans'
_diffrn_radiation_type MoK\a
_diffrn_radiation_wavelength 0.71073
_diffrn_reflns_av_R_equivalents 0.0313
_diffrn_reflns_av_unetI/netI 0.0694
_diffrn_reflns_Laue_measured_fraction_full 0.999
_diffrn_reflns_Laue_measured_fraction_max 0.831
_diffrn_reflns_limit_h_max 8
_diffrn_reflns_limit_h_min -3
_diffrn_reflns_limit_k_max 22
_diffrn_reflns_limit_k_min -23
_diffrn_reflns_limit_l_max 25
_diffrn_reflns_limit_l_min -23
_diffrn_reflns_number 9648
_diffrn_reflns_point_group_measured_fraction_full 0.999
_diffrn_reflns_point_group_measured_fraction_max 0.831
_diffrn_reflns_theta_full 25.242
_diffrn_reflns_theta_max 29.383
_diffrn_reflns_theta_min 2.154
_diffrn_source 'fine-focus sealed X-ray tube'
_exptl_absorpt_coefficient_mu 0.089
_exptl_absorpt_correction_type none
_exptl_crystal_colour COLOURLESS
_exptl_crystal_density_diffrn 1.320
_exptl_crystal_description BLOCK
_exptl_crystal_F_000 896
_exptl_crystal_size_max 0.12
_exptl_crystal_size_mid 0.11
_exptl_crystal_size_min 0.1
_refine_diff_density_max 0.162
_refine_diff_density_min -0.225
_refine_diff_density_rms 0.044
_refine_ls_extinction_method none
_refine_ls_goodness_of_fit_ref 1.022
_refine_ls_hydrogen_treatment constr
_refine_ls_matrix_type full
_refine_ls_number_parameters 289
_refine_ls_number_reflns 4919
_refine_ls_number_restraints 0
_refine_ls_restrained_S_all 1.022
_refine_ls_R_factor_all 0.1267
_refine_ls_R_factor_gt 0.0705
_refine_ls_shift/su_max 0.000
_refine_ls_shift/su_mean 0.000
_refine_ls_structure_factor_coef Fsqd
_refine_ls_weighting_details 'w=1/[\s^2^(Fo^2^)+(0.0573P)^2^+0.2165P] where P=(Fo^2^+2Fc^2^)/3'
_refine_ls_weighting_scheme calc
_refine_ls_wR_factor_gt 0.1265
_refine_ls_wR_factor_ref 0.1507
_reflns_Friedel_coverage 0.000
_reflns_number_gt 2958
_reflns_number_total 4919
_reflns_threshold_expression 'I > 2\s(I)'
_cod_data_source_file d1cc03332h2.cif
_cod_data_source_block 1
_cod_depositor_comments
;
The following automatic conversions were performed:

data item '_exptl_absorpt_correction_type' value 'NONE' was changed
to 'none' in accordance with the
/home/data/users/saulius/crontab/automatic-downloads/rss-feeds/RSC/lib/dictionaries/cif_core.dic
dictionary named 'cif_core.dic' version 2.4.2 last updated on
2011-04-26.

Automatic conversion script
Id: cif_fix_values 7556 2019-12-06 15:28:31Z antanas 

 Adding full bibliography for 7128694.cif.
;
_cod_original_sg_symbol_H-M 'P 21/c'
_cod_database_code 7128694
_shelx_shelxl_version_number 2014/7
_shelx_space_group_comment
;
The symmetry employed for this shelxl refinement is uniquely defined
by the following loop, which should always be used as a source of
symmetry information in preference to the above space-group names.
They are only intended as comments.
;

loop_
_space_group_symop_operation_xyz
'x, y, z'
'-x, y+1/2, -z+1/2'
'-x, -y, -z'
'x, -y-1/2, z-1/2'

loop_
_atom_site_label
_atom_site_type_symbol
_atom_site_fract_x
_atom_site_fract_y
_atom_site_fract_z
_atom_site_U_iso_or_equiv
_atom_site_adp_type
_atom_site_occupancy
_atom_site_site_symmetry_order
_atom_site_calc_flag
_atom_site_refinement_flags_posn
_atom_site_refinement_flags_adp
_atom_site_refinement_flags_occupancy
_atom_site_disorder_assembly
_atom_site_disorder_group
N1 N 0.5427(3) 0.72982(9) 0.45218(9) 0.0330(4) Uani 1 1 d . . . . .
C1 C 0.4706(4) 0.79993(11) 0.42810(11) 0.0317(5) Uani 1 1 d . . . . .
H1A H 0.5890 0.8248 0.4067 0.038 Uiso 1 1 calc R U . . .
C2 C 0.3945(4) 0.84849(10) 0.48611(11) 0.0300(5) Uani 1 1 d . . . . .
C3 C 0.2182(4) 0.80816(11) 0.52200(11) 0.0357(6) Uani 1 1 d . . . . .
H3A H 0.2013 0.8311 0.5673 0.043 Uiso 1 1 calc R U . . .
H3B H 0.0829 0.8135 0.4932 0.043 Uiso 1 1 calc R U . . .
C4 C 0.2631(4) 0.72755(11) 0.53362(11) 0.0338(5) Uani 1 1 d . . . . .
C5 C 0.1429(4) 0.68762(14) 0.57879(13) 0.0516(7) Uani 1 1 d . . . . .
H5A H 0.0335 0.7112 0.6006 0.062 Uiso 1 1 calc R U . . .
C6 C 0.1805(6) 0.61438(16) 0.59223(15) 0.0685(9) Uani 1 1 d . . . . .
H6A H 0.0968 0.5887 0.6223 0.082 Uiso 1 1 calc R U . . .
C7 C 0.3427(6) 0.57982(14) 0.56080(15) 0.0678(9) Uani 1 1 d . . . . .
H7A H 0.3720 0.5306 0.5705 0.081 Uiso 1 1 calc R U . . .
C8 C 0.4629(5) 0.61726(12) 0.51491(13) 0.0530(7) Uani 1 1 d . . . . .
H8A H 0.5721 0.5929 0.4936 0.064 Uiso 1 1 calc R U . . .
C9 C 0.4231(4) 0.69156(11) 0.49974(11) 0.0347(5) Uani 1 1 d . . . . .
C10 C 0.7341(4) 0.69737(13) 0.42594(13) 0.0430(6) Uani 1 1 d . . . . .
H10A H 0.8172 0.6746 0.4656 0.052 Uiso 1 1 calc R U . . .
H10B H 0.8212 0.7368 0.4090 0.052 Uiso 1 1 calc R U . . .
C11 C 0.7005(4) 0.64062(11) 0.36741(13) 0.0417(6) Uani 1 1 d . . . . .
C12 C 0.8749(5) 0.59841(13) 0.35139(15) 0.0580(8) Uani 1 1 d . . . . .
H12A H 1.0050 0.6023 0.3789 0.070 Uiso 1 1 calc R U . . .
C13 C 0.8568(7) 0.55033(15) 0.29449(19) 0.0774(11) Uani 1 1 d . . . . .
H13A H 0.9751 0.5224 0.2838 0.093 Uiso 1 1 calc R U . . .
C14 C 0.6650(7) 0.54391(16) 0.25393(18) 0.0813(11) Uani 1 1 d . . . . .
H14A H 0.6540 0.5124 0.2153 0.098 Uiso 1 1 calc R U . . .
C15 C 0.4910(6) 0.58368(16) 0.27027(16) 0.0729(9) Uani 1 1 d . . . . .
H15A H 0.3599 0.5785 0.2435 0.087 Uiso 1 1 calc R U . . .
C16 C 0.5092(5) 0.63217(14) 0.32719(14) 0.0562(7) Uani 1 1 d . . . . .
H16A H 0.3895 0.6593 0.3380 0.067 Uiso 1 1 calc R U . . .
C17 C 0.5855(4) 0.86437(12) 0.53959(12) 0.0404(6) Uani 1 1 d . . . . .
H17A H 0.5418 0.8979 0.5755 0.048 Uiso 1 1 calc R U . . .
H17B H 0.6345 0.8191 0.5627 0.048 Uiso 1 1 calc R U . . .
C18 C 0.3100(4) 0.92114(11) 0.45373(12) 0.0361(6) Uani 1 1 d . . . . .
H18A H 0.2404 0.9491 0.4890 0.043 Uiso 1 1 calc R U . . .
H18B H 0.4299 0.9499 0.4391 0.043 Uiso 1 1 calc R U . . .
C19 C 0.1522(4) 0.90725(11) 0.39119(11) 0.0320(5) Uani 1 1 d . . . . .
C20 C 0.1507(4) 0.84255(11) 0.35642(11) 0.0331(5) Uani 1 1 d . . . . .
C21 C -0.0126(4) 0.82603(12) 0.30024(11) 0.0366(6) Uani 1 1 d . . . . .
C22 C -0.0269(4) 0.75940(13) 0.26324(12) 0.0461(7) Uani 1 1 d . . . . .
H22A H 0.0785 0.7236 0.2722 0.055 Uiso 1 1 calc R U . . .
C23 C -0.1963(5) 0.74690(15) 0.21368(13) 0.0567(8) Uani 1 1 d . . . . .
H23A H -0.2066 0.7022 0.1899 0.068 Uiso 1 1 calc R U . . .
C24 C -0.3514(5) 0.80007(16) 0.19884(14) 0.0639(8) Uani 1 1 d . . . . .
H24A H -0.4648 0.7910 0.1649 0.077 Uiso 1 1 calc R U . . .
C25 C -0.3398(5) 0.86633(15) 0.23368(14) 0.0588(8) Uani 1 1 d . . . . .
H25A H -0.4438 0.9023 0.2235 0.071 Uiso 1 1 calc R U . . .
C26 C -0.1702(4) 0.87839(13) 0.28421(12) 0.0413(6) Uani 1 1 d . . . . .
C27 C -0.0080(4) 0.96169(12) 0.37144(11) 0.0360(5) Uani 1 1 d . . . . .
O1 O 0.7551(3) 0.89589(9) 0.50441(9) 0.0523(5) Uani 1 1 d . . . . .
H1B H 0.8338 0.9196 0.5327 0.078 Uiso 1 1 calc R U . . .
O2 O -0.0199(3) 1.02269(8) 0.39692(9) 0.0478(5) Uani 1 1 d . . . . .
O3 O -0.1659(3) 0.94515(8) 0.31859(8) 0.0465(4) Uani 1 1 d . . . . .
O4 O 0.2907(3) 0.78760(8) 0.37231(7) 0.0397(4) Uani 1 1 d . . . . .

loop_
_atom_site_aniso_label
_atom_site_aniso_U_11
_atom_site_aniso_U_22
_atom_site_aniso_U_33
_atom_site_aniso_U_23
_atom_site_aniso_U_13
_atom_site_aniso_U_12
N1 0.0353(12) 0.0282(9) 0.0356(11) -0.0019(8) 0.0039(9) 0.0037(8)
C1 0.0320(13) 0.0290(11) 0.0335(12) -0.0029(9) -0.0010(10) -0.0027(10)
C2 0.0322(13) 0.0261(10) 0.0306(12) -0.0033(9) -0.0043(10) 0.0025(10)
C3 0.0343(14) 0.0402(13) 0.0323(12) -0.0048(10) 0.0000(10) 0.0060(11)
C4 0.0347(14) 0.0362(12) 0.0294(12) -0.0010(9) -0.0046(10) -0.0023(10)
C5 0.0527(18) 0.0590(16) 0.0441(15) 0.0050(12) 0.0091(13) -0.0042(14)
C6 0.091(3) 0.0570(18) 0.0585(19) 0.0161(14) 0.0151(17) -0.0188(18)
C7 0.111(3) 0.0330(14) 0.0599(19) 0.0114(12) 0.0113(19) -0.0036(16)
C8 0.077(2) 0.0353(13) 0.0467(16) -0.0007(11) 0.0056(14) 0.0057(13)
C9 0.0424(15) 0.0306(11) 0.0300(12) -0.0023(9) -0.0037(10) -0.0015(11)
C10 0.0318(14) 0.0412(13) 0.0559(16) -0.0082(11) 0.0023(12) 0.0040(11)
C11 0.0438(16) 0.0300(12) 0.0536(16) -0.0016(10) 0.0184(13) 0.0002(11)
C12 0.0582(19) 0.0422(14) 0.078(2) 0.0050(14) 0.0332(15) 0.0096(14)
C13 0.109(3) 0.0403(16) 0.092(3) -0.0052(16) 0.064(2) 0.0145(18)
C14 0.119(3) 0.0542(19) 0.078(2) -0.0259(17) 0.051(2) -0.018(2)
C15 0.085(3) 0.0660(19) 0.070(2) -0.0268(16) 0.0189(18) -0.0187(18)
C16 0.0563(19) 0.0496(15) 0.0639(19) -0.0195(13) 0.0130(15) -0.0045(14)
C17 0.0445(16) 0.0327(12) 0.0420(14) -0.0075(10) -0.0089(12) 0.0026(11)
C18 0.0394(15) 0.0275(11) 0.0401(13) -0.0043(9) -0.0052(11) 0.0005(10)
C19 0.0359(14) 0.0283(11) 0.0309(12) 0.0016(9) -0.0028(10) -0.0011(10)
C20 0.0383(14) 0.0317(11) 0.0288(12) 0.0029(9) -0.0009(10) -0.0015(11)
C21 0.0461(16) 0.0385(12) 0.0244(12) 0.0026(9) -0.0026(10) -0.0072(12)
C22 0.0611(19) 0.0437(13) 0.0322(13) 0.0021(11) -0.0045(12) -0.0084(13)
C23 0.077(2) 0.0555(16) 0.0347(15) -0.0051(12) -0.0122(14) -0.0191(16)
C24 0.064(2) 0.074(2) 0.0484(17) 0.0028(15) -0.0247(14) -0.0124(17)
C25 0.0573(19) 0.0643(18) 0.0509(17) 0.0001(14) -0.0195(14) 0.0008(15)
C26 0.0480(16) 0.0412(13) 0.0333(13) 0.0023(10) -0.0049(11) -0.0061(12)
C27 0.0364(14) 0.0361(13) 0.0348(13) 0.0067(10) -0.0017(10) -0.0032(11)
O1 0.0358(11) 0.0504(10) 0.0691(13) -0.0132(9) -0.0046(9) -0.0045(8)
O2 0.0504(12) 0.0336(9) 0.0574(11) -0.0016(8) -0.0087(8) 0.0066(8)
O3 0.0477(11) 0.0441(9) 0.0447(10) 0.0023(8) -0.0141(8) 0.0044(8)
O4 0.0510(11) 0.0329(8) 0.0334(9) -0.0075(7) -0.0088(8) 0.0059(8)

loop_
_atom_type_symbol
_atom_type_description
_atom_type_scat_dispersion_real
_atom_type_scat_dispersion_imag
_atom_type_scat_source
C C 0.0033 0.0016 'International Tables Vol C Tables 4.2.6.8 and 6.1.1.4'
H H 0.0000 0.0000 'International Tables Vol C Tables 4.2.6.8 and 6.1.1.4'
N N 0.0061 0.0033 'International Tables Vol C Tables 4.2.6.8 and 6.1.1.4'
O O 0.0106 0.0060 'International Tables Vol C Tables 4.2.6.8 and 6.1.1.4'

loop_
_geom_angle_atom_site_label_1
_geom_angle_atom_site_label_2
_geom_angle_atom_site_label_3
_geom_angle
_geom_angle_site_symmetry_1
_geom_angle_site_symmetry_3
_geom_angle_publ_flag
C9 N1 C1 119.01(18) . . ?
C9 N1 C10 120.78(18) . . ?
C1 N1 C10 120.18(18) . . ?
N1 C1 O4 107.00(16) . . ?
N1 C1 C2 113.61(17) . . ?
O4 C1 C2 109.99(17) . . ?
C1 C2 C3 108.76(16) . . ?
C1 C2 C17 108.70(18) . . ?
C3 C2 C17 110.09(18) . . ?
C1 C2 C18 109.21(17) . . ?
C3 C2 C18 111.01(18) . . ?
C17 C2 C18 109.03(17) . . ?
C4 C3 C2 113.74(18) . . ?
C5 C4 C9 118.7(2) . . ?
C5 C4 C3 119.9(2) . . ?
C9 C4 C3 121.5(2) . . ?
C4 C5 C6 122.0(3) . . ?
C7 C6 C5 119.1(3) . . ?
C8 C7 C6 120.5(2) . . ?
C7 C8 C9 120.9(3) . . ?
N1 C9 C4 120.06(18) . . ?
N1 C9 C8 121.2(2) . . ?
C4 C9 C8 118.7(2) . . ?
N1 C10 C11 117.3(2) . . ?
C16 C11 C12 118.5(2) . . ?
C16 C11 C10 123.1(2) . . ?
C12 C11 C10 118.4(2) . . ?
C11 C12 C13 120.4(3) . . ?
C14 C13 C12 120.1(3) . . ?
C13 C14 C15 120.0(3) . . ?
C14 C15 C16 119.9(3) . . ?
C11 C16 C15 121.1(3) . . ?
O1 C17 C2 109.46(18) . . ?
C19 C18 C2 110.66(17) . . ?
C20 C19 C27 119.9(2) . . ?
C20 C19 C18 120.84(19) . . ?
C27 C19 C18 119.14(18) . . ?
O4 C20 C19 124.1(2) . . ?
O4 C20 C21 114.51(18) . . ?
C19 C20 C21 121.3(2) . . ?
C26 C21 C22 118.1(2) . . ?
C26 C21 C20 117.5(2) . . ?
C22 C21 C20 124.3(2) . . ?
C23 C22 C21 120.0(2) . . ?
C22 C23 C24 120.6(2) . . ?
C25 C24 C23 120.6(3) . . ?
C26 C25 C24 118.6(3) . . ?
C21 C26 C25 122.0(2) . . ?
C21 C26 O3 121.2(2) . . ?
C25 C26 O3 116.9(2) . . ?
O2 C27 O3 115.2(2) . . ?
O2 C27 C19 126.2(2) . . ?
O3 C27 C19 118.57(19) . . ?
C27 O3 C26 121.46(18) . . ?
C20 O4 C1 118.79(15) . . ?

loop_
_geom_bond_atom_site_label_1
_geom_bond_atom_site_label_2
_geom_bond_distance
_geom_bond_site_symmetry_2
_geom_bond_publ_flag
N1 C9 1.401(3) . ?
N1 C1 1.416(3) . ?
N1 C10 1.453(3) . ?
C1 O4 1.493(2) . ?
C1 C2 1.517(3) . ?
C2 C3 1.525(3) . ?
C2 C17 1.526(3) . ?
C2 C18 1.533(3) . ?
C3 C4 1.507(3) . ?
C4 C5 1.388(3) . ?
C4 C9 1.392(3) . ?
C5 C6 1.374(4) . ?
C6 C7 1.367(4) . ?
C7 C8 1.374(4) . ?
C8 C9 1.401(3) . ?
C10 C11 1.519(3) . ?
C11 C16 1.369(3) . ?
C11 C12 1.383(3) . ?
C12 C13 1.387(4) . ?
C13 C14 1.371(5) . ?
C14 C15 1.359(4) . ?
C15 C16 1.392(3) . ?
C17 O1 1.415(3) . ?
C18 C19 1.498(3) . ?
C19 C20 1.349(3) . ?
C19 C27 1.434(3) . ?
C20 O4 1.345(2) . ?
C20 C21 1.443(3) . ?
C21 C26 1.383(3) . ?
C21 C22 1.401(3) . ?
C22 C23 1.373(3) . ?
C23 C24 1.379(4) . ?
C24 C25 1.374(4) . ?
C25 C26 1.384(3) . ?
C26 O3 1.378(3) . ?
C27 O2 1.216(2) . ?
C27 O3 1.379(3) . ?
